data_2012238
loop_
_publ_author_name
'\"Ozt\"urk, Levent'
'H\"okelek, Tuncer'
'I\,s\?iklan, Muhammed'
'K\?il\?i\,c, Zeynel'

_publ_section_title
<i>trans</i>-2,4,4,6,8,8-Hexamorpholino-2,6-bis(<i>n</i>-propylamino)cyclo-2\l^5^,4\l^5^,6\l^5^,8\l^5^-tetraphosphazatetraene
_journal_issue 10
_journal_name_full 'Acta Crystallographica Section C'
_journal_page_first 1228
_journal_page_last 1230
_journal_paper_doi 10.1107/S010827010101441X
_journal_volume 57
_journal_year 2001
_chemical_formula_iupac 'C30 H64 N12 O6 P4'
_chemical_formula_moiety 'C30 H64 N12 O6 P4'
_chemical_formula_sum 'C30 H64 N12 O6 P4'
_chemical_formula_weight 812.81
_chemical_name_systematic
;
?
;
_space_group_IT_number 2
_symmetry_cell_setting triclinic
_symmetry_space_group_name_Hall '-P 1'
_symmetry_space_group_name_H-M 'P -1'
_audit_creation_method SHELXL-97
_cell_angle_alpha 66.39(9)
_cell_angle_beta 81.63(7)
_cell_angle_gamma 81.74(10)
_cell_formula_units_Z 1
_cell_length_a 8.502(8)
_cell_length_b 10.939(14)
_cell_length_c 11.814(7)
_cell_measurement_reflns_used 25
_cell_measurement_temperature 293(2)
_cell_measurement_theta_max 11
_cell_measurement_theta_min 10
_cell_volume 991.6(18)
_computing_cell_refinement 'CAD-4 EXPRESS'
_computing_data_collection 'CAD-4 EXPRESS (Enraf Nonius, 1994)'
_computing_data_reduction 'XCAD4 (Harms & Wocadlo, 1995)'
_computing_molecular_graphics 'ORTEP-3 for Windows (Farrugia, 1997)'
_computing_publication_material 'WinGX (Farrugia, 1999)'
_computing_structure_refinement 'SHELXL97 (Sheldrick, 1997)'
_computing_structure_solution 'SHELXS97 (Sheldrick, 1997)'
_diffrn_ambient_temperature 293(2)
_diffrn_measured_fraction_theta_full 1.000
_diffrn_measured_fraction_theta_max 1.000
_diffrn_measurement_device_type 'Enraf-Nonius TurboCAD-4'
_diffrn_measurement_method 'non-profiled \w'
_diffrn_radiation_monochromator graphite
_diffrn_radiation_source 'fine-focus sealed tube'
_diffrn_radiation_type MoK\a
_diffrn_radiation_wavelength .71073
_diffrn_reflns_av_R_equivalents .0534
_diffrn_reflns_av_sigmaI/netI .1187
_diffrn_reflns_limit_h_max 10
_diffrn_reflns_limit_h_min 0
_diffrn_reflns_limit_k_max 13
_diffrn_reflns_limit_k_min -13
_diffrn_reflns_limit_l_max 14
_diffrn_reflns_limit_l_min -14
_diffrn_reflns_number 4298
_diffrn_reflns_theta_full 26.29
_diffrn_reflns_theta_max 26.29
_diffrn_reflns_theta_min 3.7
_diffrn_standards_decay_% 3
_diffrn_standards_interval_time 120
_diffrn_standards_number 3
_exptl_absorpt_coefficient_mu .248
_exptl_absorpt_correction_T_max .952
_exptl_absorpt_correction_T_min .928
_exptl_absorpt_correction_type refdelf
_exptl_absorpt_process_details '(SHELX97; Sheldrick, 1998)'
_exptl_crystal_colour colorless
_exptl_crystal_density_diffrn 1.361
_exptl_crystal_density_method 'not measured'
_exptl_crystal_description rod
_exptl_crystal_F_000 436
_exptl_crystal_size_max .30
_exptl_crystal_size_mid .25
_exptl_crystal_size_min .20
_refine_diff_density_max .425
_refine_diff_density_min -.325
_refine_ls_extinction_method none
_refine_ls_goodness_of_fit_ref .885
_refine_ls_hydrogen_treatment mixed
_refine_ls_matrix_type full
_refine_ls_number_parameters 239
_refine_ls_number_reflns 3578
_refine_ls_number_restraints 0
_refine_ls_restrained_S_all .885
_refine_ls_R_factor_all .1245
_refine_ls_R_factor_gt .0690
_refine_ls_shift/su_max <0.001
_refine_ls_shift/su_mean .000
_refine_ls_structure_factor_coef Fsqd
_refine_ls_weighting_details 'calc w = 1/[\s^2^(Fo^2^)+(0.1149P)^2^] where P = (Fo^2^+2Fc^2^)/3'
_refine_ls_weighting_scheme calc
_refine_ls_wR_factor_ref .1828
_reflns_number_gt 2115
_reflns_number_total 4016
_reflns_threshold_expression I>2\s(I)
_cod_data_source_file av1085.cif
_cod_data_source_block I
_cod_original_cell_volume 991.7(17)
_cod_database_code 2012238

loop_
_symmetry_equiv_pos_as_xyz
'x, y, z'
'-x, -y, -z'

loop_
_atom_site_label
_atom_site_fract_x
_atom_site_fract_y
_atom_site_fract_z
_atom_site_U_iso_or_equiv
_atom_site_adp_type
_atom_site_calc_flag
_atom_site_refinement_flags
_atom_site_occupancy
_atom_site_disorder_assembly
_atom_site_disorder_group
_atom_site_type_symbol
P1 .40556(11) .44102(8) .38496(7) .0238(3) Uani d . 1 . . P
P2 .48323(12) .69968(8) .37486(8) .0256(3) Uani d . 1 . . P
N1 .3773(4) .5904(3) .3770(3) .0313(7) Uani d . 1 . . N
N4 .2504(4) .4118(3) .3301(3) .0290(7) Uani d . 1 . . N
N5 .5560(4) .4302(3) .2841(3) .0321(7) Uani d . 1 . . N
N2 .6107(4) .7407(3) .2450(3) .0342(8) Uani d . 1 . . N
O3 -.0534(4) .4548(3) .2349(3) .0503(8) Uani d . 1 . . O
N3 .3489(4) .8299(3) .3675(3) .0333(7) Uani d . 1 . . N
O2 .1327(4) 1.0603(3) .3446(3) .0614(10) Uani d . 1 . . O
C13 .6157(5) .3065(4) .2668(3) .0357(9) Uani d . 1 . . C
H13A .5320 .2463 .2956 .043 Uiso calc R 1 . . H
H13B .7043 .2631 .3165 .043 Uiso calc R 1 . . H
C12 .2249(5) .4983(4) .2011(3) .0412(10) Uani d . 1 . . C
H12A .3220 .4944 .1477 .049 Uiso calc R 1 . . H
H12B .1987 .5904 .1935 .049 Uiso calc R 1 . . H
C9 .0971(5) .4093(4) .4076(3) .0366(9) Uani d . 1 . . C
H9B .0652 .4977 .4087 .044 Uiso calc R 1 . . H
H9A .1107 .3470 .4921 .044 Uiso calc R 1 . . H
O1 .7976(5) .8563(4) .0142(3) .0688(11) Uani d . 1 . . O
C10 -.0309(5) .3684(5) .3597(4) .0441(10) Uani d . 1 . . C
H10A -.0027 .2774 .3645 .053 Uiso calc R 1 . . H
H10B -.1302 .3697 .4115 .053 Uiso calc R 1 . . H
C5 .2158(6) .8655(4) .2944(4) .0472(11) Uani d . 1 . . C
H5B .1788 .7847 .2965 .057 Uiso calc R 1 . . H
H5A .2501 .9194 .2088 .057 Uiso calc R 1 . . H
C8 .4000(6) .9488(4) .3747(4) .0462(11) Uani d . 1 . . C
H8B .4435 1.0071 .2932 .055 Uiso calc R 1 . . H
H8A .4829 .9221 .4306 .055 Uiso calc R 1 . . H
C11 .0899(6) .4531(6) .1606(4) .0583(13) Uani d . 1 . . C
H11A .0741 .5113 .0753 .070 Uiso calc R 1 . . H
H11B .1198 .3628 .1638 .070 Uiso calc R 1 . . H
C1 .7418(6) .8181(5) .2315(4) .0494(11) Uani d . 1 . . C
H1A .7904 .7839 .3090 .059 Uiso calc R 1 . . H
H1B .7008 .9106 .2142 .059 Uiso calc R 1 . . H
C7 .2571(6) 1.0239(4) .4217(5) .0548(13) Uani d . 1 . . C
H7A .2188 .9674 .5054 .066 Uiso calc R 1 . . H
H7B .2905 1.1038 .4243 .066 Uiso calc R 1 . . H
C6 .0792(6) .9435(5) .3426(5) .0585(13) Uani d . 1 . . C
H6B -.0070 .9694 .2896 .070 Uiso calc R 1 . . H
H6A .0386 .8872 .4257 .070 Uiso calc R 1 . . H
C14 .6705(6) .3318(4) .1323(4) .0479(11) Uani d . 1 . . C
H14B .5781 .3599 .0853 .057 Uiso calc R 1 . . H
H14A .7389 .4046 .0992 .057 Uiso calc R 1 . . H
C4 .5434(6) .7826(5) .1261(3) .0478(11) Uani d . 1 . . C
H4B .4919 .8732 .1034 .057 Uiso calc R 1 . . H
H4A .4634 .7239 .1342 .057 Uiso calc R 1 . . H
C2 .8684(7) .8129(6) .1277(5) .0671(15) Uani d . 1 . . C
H2A .9507 .8701 .1183 .081 Uiso calc R 1 . . H
H2B .9180 .7219 .1486 .081 Uiso calc R 1 . . H
C15 .7601(8) .2104(5) .1146(5) .0702(17) Uani d . 1 . . C
H15B .7933 .2325 .0280 .105 Uiso calc R 1 . . H
H15C .6919 .1390 .1443 .105 Uiso calc R 1 . . H
H15A .8524 .1825 .1603 .105 Uiso calc R 1 . . H
C3 .6730(8) .7775(6) .0267(5) .0719(16) Uani d . 1 . . C
H3A .7168 .6852 .0462 .086 Uiso calc R 1 . . H
H3B .6272 .8089 -.0519 .086 Uiso calc R 1 . . H
N6 .4104(4) .3255(3) .5177(2) .0305(7) Uani d . 1 . . N
H5 .622(5) .496(4) .244(4) .033(11) Uiso d . 1 . . H

loop_
_atom_site_aniso_label
_atom_site_aniso_U_11
_atom_site_aniso_U_22
_atom_site_aniso_U_33
_atom_site_aniso_U_12
_atom_site_aniso_U_13
_atom_site_aniso_U_23
P1 .0310(5) .0207(4) .0183(4) .0031(3) -.0116(4) -.0051(3)
P2 .0360(6) .0184(4) .0195(4) .0064(4) -.0130(4) -.0039(3)
N1 .0395(18) .0265(15) .0266(15) .0112(13) -.0190(13) -.0083(12)
N4 .0366(18) .0304(15) .0210(14) .0062(13) -.0165(13) -.0095(12)
N5 .0312(17) .0308(16) .0357(17) -.0029(14) -.0030(14) -.0146(14)
N2 .051(2) .0298(15) .0211(15) -.0004(14) -.0133(14) -.0065(12)
O3 .0447(19) .0589(19) .0458(17) -.0020(15) -.0244(15) -.0130(15)
N3 .0415(19) .0197(14) .0370(17) .0127(13) -.0196(15) -.0092(12)
O2 .070(2) .0356(16) .078(2) .0272(16) -.030(2) -.0241(16)
C13 .037(2) .0310(19) .033(2) .0019(16) .0006(17) -.0093(16)
C12 .038(2) .055(2) .0248(19) .0040(19) -.0189(17) -.0069(17)
C9 .030(2) .050(2) .0296(19) .0021(18) -.0075(16) -.0157(17)
O1 .086(3) .075(2) .0300(16) -.013(2) .0038(18) -.0052(16)
C10 .038(2) .051(2) .038(2) -.0036(19) -.0082(19) -.0110(19)
C5 .052(3) .035(2) .059(3) .011(2) -.027(2) -.020(2)
C8 .050(3) .030(2) .061(3) .0053(19) -.018(2) -.020(2)
C11 .055(3) .087(4) .039(2) .000(3) -.030(2) -.025(2)
C1 .059(3) .050(3) .035(2) -.010(2) -.002(2) -.0111(19)
C7 .064(3) .036(2) .074(3) .015(2) -.024(3) -.032(2)
C6 .047(3) .043(2) .081(3) .015(2) -.021(3) -.022(2)
C14 .070(3) .040(2) .032(2) .006(2) -.008(2) -.0165(18)
C4 .059(3) .051(2) .0233(19) -.003(2) -.013(2) -.0017(17)
C2 .070(4) .072(3) .039(3) -.012(3) .014(3) -.004(2)
C15 .099(4) .050(3) .053(3) .009(3) .016(3) -.024(2)
C3 .101(5) .082(4) .030(2) -.013(4) -.004(3) -.018(2)
N6 .049(2) .0246(14) .0154(14) .0020(13) -.0185(13) -.0016(11)

loop_
_atom_type_symbol
_atom_type_description
_atom_type_scat_dispersion_real
_atom_type_scat_dispersion_imag
_atom_type_scat_source
C C .0033 .0016 'International Tables Vol C Tables 4.2.6.8 and 6.1.1.4'
H H .0000 .0000 'International Tables Vol C Tables 4.2.6.8 and 6.1.1.4'
N N .0061 .0033 'International Tables Vol C Tables 4.2.6.8 and 6.1.1.4'
P P .1023 .0942 'International Tables Vol C Tables 4.2.6.8 and 6.1.1.4'
O O .0106 .0060 'International Tables Vol C Tables 4.2.6.8 and 6.1.1.4'

loop_
_geom_angle_atom_site_label_1
_geom_angle_atom_site_label_2
_geom_angle_atom_site_label_3
_geom_angle_site_symmetry_1
_geom_angle_site_symmetry_3
_geom_angle
_geom_angle_publ_flag
N6 P1 N1 . . 117.50(17) yes
N6 P1 N5 . . 114.88(19) yes
N1 P1 N5 . . 108.8(2) yes
N6 P1 N4 . . 103.34(19) yes
N1 P1 N4 . . 107.90(18) yes
N5 P1 N4 . . 103.09(17) yes
N6 P2 N1 2_666 . 122.53(17) yes
N6 P2 N3 2_666 . 107.50(17) yes
N1 P2 N3 . . 103.06(19) yes
N6 P2 N2 2_666 . 104.83(18) yes
N1 P2 N2 . . 108.59(17) yes
N3 P2 N2 . . 110.07(18) yes
P1 N1 P2 . . 136.9(2) yes
C12 N4 C9 . . 108.6(3) ?
C12 N4 P1 . . 115.8(3) ?
C9 N4 P1 . . 114.8(2) ?
C13 N5 P1 . . 123.6(3) ?
C13 N5 H5 . . 113(2) ?
P1 N5 H5 . . 123(2) ?
C1 N2 C4 . . 110.4(3) ?
C1 N2 P2 . . 119.8(3) ?
C4 N2 P2 . . 117.6(3) ?
C11 O3 C10 . . 109.1(3) ?
C5 N3 C8 . . 110.9(3) ?
C5 N3 P2 . . 122.1(3) ?
C8 N3 P2 . . 119.5(3) ?
C7 O2 C6 . . 110.1(3) ?
N5 C13 C14 . . 111.9(3) ?
N5 C13 H13A . . 109.2 ?
C14 C13 H13A . . 109.2 ?
N5 C13 H13B . . 109.2 ?
C14 C13 H13B . . 109.2 ?
H13A C13 H13B . . 107.9 ?
N4 C12 C11 . . 110.0(4) ?
N4 C12 H12A . . 109.7 ?
C11 C12 H12A . . 109.7 ?
N4 C12 H12B . . 109.7 ?
C11 C12 H12B . . 109.7 ?
H12A C12 H12B . . 108.2 ?
N4 C9 C10 . . 111.4(3) ?
N4 C9 H9B . . 109.3 ?
C10 C9 H9B . . 109.3 ?
N4 C9 H9A . . 109.3 ?
C10 C9 H9A . . 109.3 ?
H9B C9 H9A . . 108.0 ?
C3 O1 C2 . . 110.8(4) ?
O3 C10 C9 . . 111.7(4) ?
O3 C10 H10A . . 109.3 ?
C9 C10 H10A . . 109.3 ?
O3 C10 H10B . . 109.3 ?
C9 C10 H10B . . 109.3 ?
H10A C10 H10B . . 107.9 ?
N3 C5 C6 . . 111.4(4) ?
N3 C5 H5B . . 109.4 ?
C6 C5 H5B . . 109.4 ?
N3 C5 H5A . . 109.4 ?
C6 C5 H5A . . 109.4 ?
H5B C5 H5A . . 108.0 ?
N3 C8 C7 . . 109.5(4) ?
N3 C8 H8B . . 109.8 ?
C7 C8 H8B . . 109.8 ?
N3 C8 H8A . . 109.8 ?
C7 C8 H8A . . 109.8 ?
H8B C8 H8A . . 108.2 ?
O3 C11 C12 . . 112.6(3) ?
O3 C11 H11A . . 109.1 ?
C12 C11 H11A . . 109.1 ?
O3 C11 H11B . . 109.1 ?
C12 C11 H11B . . 109.1 ?
H11A C11 H11B . . 107.8 ?
N2 C1 C2 . . 112.1(4) ?
N2 C1 H1A . . 109.2 ?
C2 C1 H1A . . 109.2 ?
N2 C1 H1B . . 109.2 ?
C2 C1 H1B . . 109.2 ?
H1A C1 H1B . . 107.9 ?
O2 C7 C8 . . 111.1(4) ?
O2 C7 H7A . . 109.4 ?
C8 C7 H7A . . 109.4 ?
O2 C7 H7B . . 109.4 ?
C8 C7 H7B . . 109.4 ?
H7A C7 H7B . . 108.0 ?
O2 C6 C5 . . 110.3(4) ?
O2 C6 H6B . . 109.6 ?
C5 C6 H6B . . 109.6 ?
O2 C6 H6A . . 109.6 ?
C5 C6 H6A . . 109.6 ?
H6B C6 H6A . . 108.1 ?
C15 C14 C13 . . 113.0(4) ?
C15 C14 H14B . . 109.0 ?
C13 C14 H14B . . 109.0 ?
C15 C14 H14A . . 109.0 ?
C13 C14 H14A . . 109.0 ?
H14B C14 H14A . . 107.8 ?
N2 C4 C3 . . 110.1(4) ?
N2 C4 H4B . . 109.6 ?
C3 C4 H4B . . 109.6 ?
N2 C4 H4A . . 109.6 ?
C3 C4 H4A . . 109.6 ?
H4B C4 H4A . . 108.1 ?
O1 C2 C1 . . 110.0(5) ?
O1 C2 H2A . . 109.7 ?
C1 C2 H2A . . 109.7 ?
O1 C2 H2B . . 109.7 ?
C1 C2 H2B . . 109.7 ?
H2A C2 H2B . . 108.2 ?
C14 C15 H15B . . 109.5 ?
C14 C15 H15C . . 109.5 ?
H15B C15 H15C . . 109.5 ?
C14 C15 H15A . . 109.5 ?
H15B C15 H15A . . 109.5 ?
H15C C15 H15A . . 109.5 ?
O1 C3 C4 . . 112.5(4) ?
O1 C3 H3A . . 109.1 ?
C4 C3 H3A . . 109.1 ?
O1 C3 H3B . . 109.1 ?
C4 C3 H3B . . 109.1 ?
H3A C3 H3B . . 107.8 ?
P1 N6 P2 . 2_666 130.4(2) yes

loop_
_geom_bond_atom_site_label_1
_geom_bond_atom_site_label_2
_geom_bond_site_symmetry_2
_geom_bond_distance
_geom_bond_publ_flag
P1 N6 . 1.573(3) yes
P1 N1 . 1.584(4) yes
P1 N5 . 1.642(4) yes
P1 N4 . 1.672(3) yes
P2 N6 2_666 1.578(3) yes
P2 N1 . 1.587(4) yes
P2 N3 . 1.675(4) yes
P2 N2 . 1.684(4) yes
N4 C12 . 1.466(4) ?
N4 C9 . 1.477(5) ?
N5 C13 . 1.458(5) ?
N5 H5 . .91(4) ?
N2 C1 . 1.448(6) ?
N2 C4 . 1.467(5) ?
O3 C11 . 1.397(6) ?
O3 C10 . 1.420(5) ?
N3 C5 . 1.437(5) ?
N3 C8 . 1.466(5) ?
O2 C7 . 1.406(6) ?
O2 C6 . 1.426(6) ?
C13 C14 . 1.513(5) ?
C13 H13A . .97 ?
C13 H13B . .97 ?
C12 C11 . 1.517(6) ?
C12 H12A . .97 ?
C12 H12B . .97 ?
C9 C10 . 1.493(6) ?
C9 H9B . .97 ?
C9 H9A . .97 ?
O1 C3 . 1.416(7) ?
O1 C2 . 1.425(6) ?
C10 H10A . .97 ?
C10 H10B . .97 ?
C5 C6 . 1.521(6) ?
C5 H5B . .97 ?
C5 H5A . .97 ?
C8 C7 . 1.531(6) ?
C8 H8B . .97 ?
C8 H8A . .97 ?
C11 H11A . .97 ?
C11 H11B . .97 ?
C1 C2 . 1.524(7) ?
C1 H1A . .97 ?
C1 H1B . .97 ?
C7 H7A . .97 ?
C7 H7B . .97 ?
C6 H6B . .97 ?
C6 H6A . .97 ?
C14 C15 . 1.508(6) ?
C14 H14B . .97 ?
C14 H14A . .97 ?
C4 C3 . 1.502(7) ?
C4 H4B . .97 ?
C4 H4A . .97 ?
C2 H2A . .97 ?
C2 H2B . .97 ?
C15 H15B . .96 ?
C15 H15C . .96 ?
C15 H15A . .96 ?
C3 H3A . .97 ?
C3 H3B . .97 ?
N6 P2 2_666 1.578(3) ?

loop_
_geom_torsion_atom_site_label_1
_geom_torsion_atom_site_label_2
_geom_torsion_atom_site_label_3
_geom_torsion_atom_site_label_4
_geom_torsion_site_symmetry_1
_geom_torsion_site_symmetry_4
_geom_torsion
_geom_torsion_publ_flag
N6 P1 N1 P2 . . 84.7(3) yes
N5 P1 N1 P2 . . -48.0(3) yes
N4 P1 N1 P2 . . -159.1(3) yes
N6 P2 N1 P1 2_666 . -58.0(3) yes
N3 P2 N1 P1 . . -179.0(3) yes
N2 P2 N1 P1 . . 64.3(3) yes
N6 P1 N4 C12 . . -174.8(3) ?
N1 P1 N4 C12 . . 60.1(3) ?
N5 P1 N4 C12 . . -54.8(3) ?
N6 P1 N4 C9 . . 57.4(3) ?
N1 P1 N4 C9 . . -67.7(3) ?
N5 P1 N4 C9 . . 177.3(3) ?
N6 P1 N5 C13 . . 45.6(4) ?
N1 P1 N5 C13 . . 179.6(3) ?
N4 P1 N5 C13 . . -66.1(3) ?
N6 P2 N2 C1 2_666 . -35.4(3) ?
N1 P2 N2 C1 . . -167.9(3) ?
N3 P2 N2 C1 . . 80.0(3) ?
N6 P2 N2 C4 2_666 . -174.3(3) ?
N1 P2 N2 C4 . . 53.1(3) ?
N3 P2 N2 C4 . . -59.0(3) ?
N6 P2 N3 C5 2_666 . -169.1(3) ?
N1 P2 N3 C5 . . -38.4(4) ?
N2 P2 N3 C5 . . 77.3(4) ?
N6 P2 N3 C8 2_666 . 44.1(3) ?
N1 P2 N3 C8 . . 174.7(3) ?
N2 P2 N3 C8 . . -69.6(3) ?
P1 N5 C13 C14 . . 144.0(3) ?
C9 N4 C12 C11 . . -53.9(4) ?
P1 N4 C12 C11 . . 175.2(3) ?
C12 N4 C9 C10 . . 54.7(4) ?
P1 N4 C9 C10 . . -173.9(3) ?
C11 O3 C10 C9 . . 58.8(5) ?
N4 C9 C10 O3 . . -57.7(4) ?
C8 N3 C5 C6 . . -54.5(5) ?
P2 N3 C5 C6 . . 156.1(3) ?
C5 N3 C8 C7 . . 54.0(5) ?
P2 N3 C8 C7 . . -155.7(3) ?
C10 O3 C11 C12 . . -59.4(5) ?
N4 C12 C11 O3 . . 58.6(5) ?
C4 N2 C1 C2 . . -54.1(5) ?
P2 N2 C1 C2 . . 164.3(3) ?
C6 O2 C7 C8 . . 60.7(5) ?
N3 C8 C7 O2 . . -57.6(5) ?
C7 O2 C6 C5 . . -59.6(5) ?
N3 C5 C6 O2 . . 56.9(5) ?
N5 C13 C14 C15 . . 169.5(4) ?
C1 N2 C4 C3 . . 53.3(5) ?
P2 N2 C4 C3 . . -164.1(3) ?
C3 O1 C2 C1 . . -57.2(6) ?
N2 C1 C2 O1 . . 55.9(5) ?
C2 O1 C3 C4 . . 59.0(6) ?
N2 C4 C3 O1 . . -56.5(6) ?
N1 P1 N6 P2 . 2_666 -55.0(3) yes
N5 P1 N6 P2 . 2_666 74.8(3) yes
N4 P1 N6 P2 . 2_666 -173.7(2) yes
